data_4513038
loop_
_publ_author_name
'Hawes, Chris S.'
'Knowles, Gregory P.'
'Chaffee, Alan L.'
'Turner, David R.'
'Batten, Stuart R.'

_publ_section_title
;
 Modulating Porosity through Conformer-Dependent Hydrogen Bonding in
 Copper(II) Coordination Polymers
;
_journal_issue 7
_journal_name_full 'Crystal Growth &amp; Design'
_journal_page_first 3417
_journal_paper_doi 10.1021/acs.cgd.5b00502
_journal_volume 15
_journal_year 2015
_chemical_formula_moiety 'C18 H20 Cu N2 O5, C3 H7 N O, 0.5(O)'
_chemical_formula_sum 'C21 H28 Cu N3 O6.5'
_chemical_formula_weight 490.00
_chemical_name_systematic
;
 ? 
;
_space_group_crystal_system monoclinic
_space_group_IT_number 15
_space_group_name_Hall '-C 2yc'
_space_group_name_H-M_alt 'C 1 2/c 1'
_symmetry_space_group_name_Hall '-C 2yc'
_symmetry_space_group_name_H-M 'C 1 2/c 1'
_atom_sites_solution_hydrogens geom
_atom_sites_solution_primary direct
_atom_sites_solution_secondary difmap
_audit_creation_date 2014-10-21
_audit_creation_method
;
Olex2 1.2
(compiled 2014.09.19 svn.r3010 for OlexSys, GUI svn.r4874)
;
_cell_angle_alpha 90.00
_cell_angle_beta 114.58(3)
_cell_angle_gamma 90.00
_cell_formula_units_Z 8
_cell_length_a 19.824(4)
_cell_length_b 17.458(4)
_cell_length_c 14.066(3)
_cell_measurement_reflns_used 5220
_cell_measurement_temperature 100(2)
_cell_measurement_theta_max 27.96
_cell_measurement_theta_min 1.62
_cell_volume 4427(2)
_computing_cell_refinement 'XDS (Kabsch, 1993)'
_computing_data_collection 'BluIce (McPhillips, 2002)'
_computing_data_reduction 'XDS (Kabsch, 1993)'
_computing_molecular_graphics 'Olex2 (Dolomanov et al., 2009)'
_computing_publication_material 'Olex2 (Dolomanov et al., 2009)'
_computing_structure_refinement 'XLMP (Sheldrick, 2008)'
_computing_structure_solution 'XS (Sheldrick, 2008)'
_diffrn_ambient_temperature 100
_diffrn_measured_fraction_theta_full 0.988
_diffrn_measured_fraction_theta_max 0.980
_diffrn_measurement_device_type 'ADSC Quantum 210r'
_diffrn_measurement_method 'Phi Scan'
_diffrn_radiation_monochromator 'Silicon Double Crystal'
_diffrn_radiation_type Synchrotron
_diffrn_radiation_wavelength 0.71090
_diffrn_reflns_av_R_equivalents 0.0653
_diffrn_reflns_av_unetI/netI 0.0305
_diffrn_reflns_limit_h_max 26
_diffrn_reflns_limit_h_min -26
_diffrn_reflns_limit_k_max 22
_diffrn_reflns_limit_k_min -22
_diffrn_reflns_limit_l_max 18
_diffrn_reflns_limit_l_min -18
_diffrn_reflns_number 36912
_diffrn_reflns_theta_full 26.00
_diffrn_reflns_theta_max 27.96
_diffrn_reflns_theta_min 1.62
_diffrn_source 'Australian Synchrotron'
_diffrn_standards_number 0
_exptl_absorpt_coefficient_mu 1.032
_exptl_absorpt_correction_type multi-scan
_exptl_absorpt_process_details 'XScale within XDS'
_exptl_crystal_colour blue
_exptl_crystal_density_diffrn 1.470
_exptl_crystal_density_method 'not measured'
_exptl_crystal_description rod
_exptl_crystal_F_000 2048
_exptl_crystal_size_max 0.12
_exptl_crystal_size_mid 0.03
_exptl_crystal_size_min 0.02
_refine_diff_density_max 1.888
_refine_diff_density_min -1.115
_refine_diff_density_rms 0.127
_refine_ls_extinction_method none
_refine_ls_goodness_of_fit_ref 1.032
_refine_ls_hydrogen_treatment mixed
_refine_ls_matrix_type full
_refine_ls_number_parameters 300
_refine_ls_number_reflns 5220
_refine_ls_number_restraints 5
_refine_ls_restrained_S_all 1.042
_refine_ls_R_factor_all 0.0672
_refine_ls_R_factor_gt 0.0595
_refine_ls_shift/su_max 0.002
_refine_ls_shift/su_mean 0.000
_refine_ls_structure_factor_coef Fsqd
_refine_ls_weighting_details 'calc w=1/[\s^2^(Fo^2^)+(0.0960P)^2^+30.2900P] where P=(Fo^2^+2Fc^2^)/3'
_refine_ls_weighting_scheme calc
_refine_ls_wR_factor_gt 0.1722
_refine_ls_wR_factor_ref 0.1792
_reflns_number_gt 4474
_reflns_number_total 5220
_reflns_threshold_expression >2sigma(I)
_cod_data_source_file cg5b00502_si_002.cif
_cod_data_source_block 2
_cod_depositor_comments
;
The following automatic conversions were performed:

'_exptl_absorpt_correction_type' value 'Multi-Scan' changed to
'multi-scan' according to
/usr/data/users/saulius/crontab/automatic-downloads/rss-feeds/ACS/lib/dictionaries/cif_core.dic
dictionary named 'cif_core.dic' version 2.4.2 from 2011-04-26.

Automatic conversion script
Id: cif_fix_values 3271 2015-04-21 07:52:19Z andrius 

 Adding full bibliography for 4513036--4513038.cif.
;
_cod_original_cell_volume 4426.9(15)
_cod_original_formula_sum 'C21 H28 Cu N3 O6.50'
_cod_database_code 4513038
_olex2_refinement_description
;
1. Fixed Uiso
 At 1.2 times of:
  All C(H) groups, All C(H,H) groups
 At 1.5 times of:
  All C(H,H,H) groups, All O(H,H) groups
2. Restrained distances
 H12-N12
 0.88 with sigma of 0.02
 H15-N15
 0.88 with sigma of 0.02
 N29-C30
 1.4 with sigma of 0.02
 C31-N29
 1.4 with sigma of 0.02
 N29-C28
 1.4 with sigma of 0.02
3. Others
 Fixed Sof: O32(0.5)
4.a Rotating group:
 O26(H26A,H26B)
4.b Secondary CH2 refined with riding coordinates:
 C11(H11A,H11B), C13(H13A,H13B), C14(H14A,H14B), C16(H16A,H16B)
4.c Aromatic/amide H refined with riding coordinates:
 C6(H6), C7(H7), C9(H9), C10(H10), C18(H18), C19(H19), C21(H21), C22(H22),
 C28(H28)
4.d Idealised Me refined as rotating group:
 C30(H30A,H30B,H30C), C31(H31A,H31B,H31C)
;
_olex2_submission_special_instructions 'No special instructions were received'

loop_
_space_group_symop_id
_space_group_symop_operation_xyz
1 'x, y, z'
2 '-x, y, -z+1/2'
3 'x+1/2, y+1/2, z'
4 '-x+1/2, y+1/2, -z+1/2'
5 '-x, -y, -z'
6 'x, -y, z-1/2'
7 '-x+1/2, -y+1/2, -z'
8 'x+1/2, -y+1/2, z-1/2'

loop_
_atom_site_label
_atom_site_type_symbol
_atom_site_fract_x
_atom_site_fract_y
_atom_site_fract_z
_atom_site_U_iso_or_equiv
_atom_site_adp_type
_atom_site_occupancy
_atom_site_calc_flag
_atom_site_disorder_assembly
_atom_site_disorder_group
_atom_site_refinement_flags_posn
Cu1 Cu 0.38324(2) 1.252948(19) 0.06876(3) 0.01370(15) Uani 1 d . . .
O2 O 0.39309(14) 1.17447(13) 0.17279(18) 0.0195(5) Uani 1 d . . .
O4 O 0.27960(14) 1.12741(14) 0.0778(2) 0.0241(5) Uani 1 d . . .
O24 O 0.39408(16) 0.33606(14) 0.1656(2) 0.0249(5) Uani 1 d . . .
O25 O 0.29895(15) 0.31132(16) 0.2069(3) 0.0360(7) Uani 1 d . . .
O26 O 0.51245(15) 1.24600(14) 0.1317(2) 0.0266(6) Uani 1 d . . .
H26A H 0.5255 1.2349 0.0802 0.040 Uiso 1 d . . GR
H26B H 0.5300 1.2100 0.1801 0.040 Uiso 1 d . . GR
N12 N 0.36212(16) 0.82138(15) 0.4483(2) 0.0174(5) Uani 1 d . . D
N15 N 0.36949(15) 0.66489(15) 0.4604(2) 0.0158(5) Uani 1 d . . D
C3 C 0.33947(19) 1.12747(18) 0.1568(3) 0.0197(6) Uani 1 d . . .
C5 C 0.35458(19) 1.06757(18) 0.2393(3) 0.0210(7) Uani 1 d . . .
C6 C 0.4276(2) 1.0457(2) 0.3007(3) 0.0286(8) Uani 1 d . . .
H6 H 0.4674 1.0713 0.2931 0.034 Uiso 1 calc . . R
C7 C 0.4424(2) 0.9868(2) 0.3727(3) 0.0297(8) Uani 1 d . . .
H7 H 0.4921 0.9704 0.4111 0.036 Uiso 1 calc . . R
C8 C 0.3857(2) 0.95159(19) 0.3896(3) 0.0237(7) Uani 1 d . . .
C9 C 0.3131(2) 0.9747(2) 0.3300(3) 0.0305(9) Uani 1 d . . .
H9 H 0.2736 0.9518 0.3415 0.037 Uiso 1 calc . . R
C10 C 0.2976(2) 1.0310(2) 0.2536(3) 0.0296(8) Uani 1 d . . .
H10 H 0.2476 1.0444 0.2111 0.036 Uiso 1 calc . . R
C11 C 0.4041(2) 0.89426(19) 0.4774(3) 0.0246(7) Uani 1 d . . .
H11A H 0.4577 0.8824 0.5053 0.030 Uiso 1 calc . . R
H11B H 0.3946 0.9184 0.5343 0.030 Uiso 1 calc . . R
C13 C 0.3767(2) 0.7801(2) 0.3672(3) 0.0230(7) Uani 1 d . . .
H13A H 0.4308 0.7754 0.3882 0.028 Uiso 1 calc . . R
H13B H 0.3547 0.8081 0.3000 0.028 Uiso 1 calc . . R
C14 C 0.3420(2) 0.70186(19) 0.3560(3) 0.0217(7) Uani 1 d . . .
H14A H 0.2873 0.7066 0.3264 0.026 Uiso 1 calc . . R
H14B H 0.3552 0.6701 0.3079 0.026 Uiso 1 calc . . R
C16 C 0.43638(18) 0.61642(18) 0.4854(3) 0.0178(6) Uani 1 d . . .
H16A H 0.4565 0.6012 0.5599 0.021 Uiso 1 calc . . R
H16B H 0.4749 0.6466 0.4746 0.021 Uiso 1 calc . . R
C17 C 0.41887(18) 0.54546(18) 0.4180(3) 0.0172(6) Uani 1 d . . .
C18 C 0.43519(19) 0.54145(18) 0.3310(3) 0.0190(6) Uani 1 d . . .
H18 H 0.4600 0.5829 0.3155 0.023 Uiso 1 calc . . R
C19 C 0.41536(19) 0.47712(18) 0.2663(3) 0.0192(6) Uani 1 d . . .
H19 H 0.4274 0.4746 0.2077 0.023 Uiso 1 calc . . R
C20 C 0.37803(18) 0.41665(18) 0.2875(3) 0.0171(6) Uani 1 d . . .
C21 C 0.3618(2) 0.42039(19) 0.3742(3) 0.0216(7) Uani 1 d . . .
H21 H 0.3362 0.3794 0.3889 0.026 Uiso 1 calc . . R
C22 C 0.3829(2) 0.48384(19) 0.4396(3) 0.0205(6) Uani 1 d . . .
H22 H 0.3726 0.4852 0.4998 0.025 Uiso 1 calc . . R
C23 C 0.35413(18) 0.34834(17) 0.2141(3) 0.0181(6) Uani 1 d . . .
O27 O 0.4148(4) 0.8030(5) 0.0007(5) 0.127(3) Uani 1 d A 1 .
O32 O 0.4573(6) 0.7082(5) 0.1912(8) 0.077(3) Uani 0.50 d B -1 .
N29 N 0.3134(4) 0.8503(3) -0.0065(5) 0.0736(17) Uani 1 d . . D
C28 C 0.3463(4) 0.8091(4) -0.0519(5) 0.0639(17) Uani 1 d A . D
H28 H 0.3208 0.7860 -0.1185 0.077 Uiso 1 calc C . R
C30 C 0.3338(6) 0.8958(5) 0.0790(7) 0.105(3) Uani 1 d D . D
H30A H 0.3846 0.8832 0.1281 0.157 Uiso 1 calc . . GR
H30B H 0.3000 0.8875 0.1128 0.157 Uiso 1 calc . . GR
H30C H 0.3315 0.9496 0.0579 0.157 Uiso 1 calc . . GR
C31 C 0.2273(6) 0.8596(10) -0.0728(7) 0.158(6) Uani 1 d D 1 D
H31A H 0.2160 0.9131 -0.0949 0.237 Uiso 1 calc D 1 GR
H31B H 0.2009 0.8449 -0.0301 0.237 Uiso 1 calc D 1 GR
H31C H 0.2114 0.8265 -0.1346 0.237 Uiso 1 calc D 1 GR
H12 H 0.3141(11) 0.829(2) 0.423(3) 0.014(9) Uiso 1 d . . D
H15 H 0.3328(19) 0.636(2) 0.460(4) 0.028(11) Uiso 1 d . . D

loop_
_atom_site_aniso_label
_atom_site_aniso_U_11
_atom_site_aniso_U_22
_atom_site_aniso_U_33
_atom_site_aniso_U_23
_atom_site_aniso_U_13
_atom_site_aniso_U_12
Cu1 0.0248(2) 0.0064(2) 0.0108(2) -0.00026(11) 0.00833(17) -0.00049(12)
O2 0.0282(12) 0.0121(10) 0.0159(11) 0.0020(8) 0.0069(9) -0.0042(9)
O4 0.0213(11) 0.0220(12) 0.0232(12) 0.0077(10) 0.0036(10) -0.0015(9)
O24 0.0464(16) 0.0134(11) 0.0196(12) -0.0043(9) 0.0184(11) -0.0061(10)
O25 0.0261(13) 0.0253(14) 0.059(2) -0.0231(13) 0.0198(13) -0.0079(11)
O26 0.0249(13) 0.0225(13) 0.0267(14) 0.0072(10) 0.0051(11) -0.0006(9)
N12 0.0224(13) 0.0112(12) 0.0173(13) 0.0018(10) 0.0068(11) -0.0018(10)
N15 0.0210(13) 0.0117(12) 0.0147(12) -0.0007(9) 0.0074(10) 0.0023(10)
C3 0.0266(16) 0.0109(13) 0.0196(15) 0.0042(11) 0.0076(13) -0.0014(12)
C5 0.0250(16) 0.0134(14) 0.0199(16) 0.0068(12) 0.0048(13) -0.0030(12)
C6 0.0253(17) 0.0254(18) 0.0305(19) 0.0148(15) 0.0068(15) -0.0039(14)
C7 0.0228(17) 0.0273(18) 0.0322(19) 0.0167(15) 0.0048(14) -0.0007(14)
C8 0.0247(16) 0.0148(14) 0.0239(16) 0.0091(13) 0.0026(13) -0.0044(12)
C9 0.0246(17) 0.0252(18) 0.036(2) 0.0167(16) 0.0071(15) -0.0065(14)
C10 0.0239(17) 0.0253(18) 0.0310(19) 0.0150(15) 0.0029(15) -0.0042(14)
C11 0.0274(17) 0.0148(15) 0.0236(17) 0.0100(13) 0.0027(14) -0.0052(13)
C13 0.0352(18) 0.0197(16) 0.0200(16) 0.0068(13) 0.0175(14) 0.0062(14)
C14 0.0351(18) 0.0169(15) 0.0125(14) 0.0008(11) 0.0093(13) 0.0065(13)
C16 0.0215(15) 0.0122(13) 0.0190(15) -0.0035(11) 0.0079(12) 0.0018(11)
C17 0.0202(14) 0.0134(14) 0.0167(14) -0.0026(11) 0.0064(12) 0.0033(11)
C18 0.0263(16) 0.0133(14) 0.0204(15) -0.0032(12) 0.0125(13) -0.0018(12)
C19 0.0266(16) 0.0156(14) 0.0186(15) -0.0020(12) 0.0126(13) 0.0011(12)
C20 0.0203(14) 0.0125(13) 0.0167(14) -0.0023(11) 0.0058(12) 0.0025(11)
C21 0.0295(17) 0.0134(14) 0.0259(17) -0.0028(12) 0.0156(14) -0.0030(12)
C22 0.0289(17) 0.0171(15) 0.0186(15) -0.0023(12) 0.0130(13) 0.0005(13)
C23 0.0221(15) 0.0096(13) 0.0173(15) -0.0030(11) 0.0030(12) 0.0009(11)
O27 0.093(5) 0.182(8) 0.095(5) -0.010(5) 0.030(4) 0.039(5)
O32 0.113(8) 0.060(5) 0.082(6) 0.021(5) 0.064(6) 0.017(5)
N29 0.126(5) 0.058(3) 0.070(3) -0.009(3) 0.074(4) -0.016(3)
C28 0.078(4) 0.069(4) 0.057(4) 0.018(3) 0.041(3) 0.026(3)
C30 0.143(9) 0.097(6) 0.102(7) -0.044(5) 0.079(7) -0.031(6)
C31 0.111(8) 0.31(2) 0.067(6) 0.040(9) 0.047(6) 0.073(10)

loop_
_atom_type_symbol
_atom_type_description
_atom_type_scat_dispersion_real
_atom_type_scat_dispersion_imag
_atom_type_scat_source
C C 0.0033 0.0016 'International Tables Vol C Tables 4.2.6.8 and 6.1.1.4'
H H 0.0000 0.0000 'International Tables Vol C Tables 4.2.6.8 and 6.1.1.4'
Cu Cu 0.3290 1.2590 'International Tables Vol C Tables 4.2.6.8 and 6.1.1.4'
N N 0.0061 0.0033 'International Tables Vol C Tables 4.2.6.8 and 6.1.1.4'
O O 0.0106 0.0060 'International Tables Vol C Tables 4.2.6.8 and 6.1.1.4'

loop_
_geom_angle_atom_site_label_1
_geom_angle_atom_site_label_2
_geom_angle_atom_site_label_3
_geom_angle
_geom_angle_site_symmetry_1
_geom_angle_site_symmetry_3
O2 Cu1 O26 85.85(10) . .
O2 Cu1 N12 95.64(11) . 6_575
O2 Cu1 N15 178.06(11) . 6_575
O24 Cu1 O2 92.93(11) 1_565 .
O24 Cu1 O26 89.37(11) 1_565 .
O24 Cu1 N12 170.42(11) 1_565 6_575
O24 Cu1 N15 86.56(11) 1_565 6_575
N12 Cu1 O26 95.49(11) 6_575 .
N15 Cu1 O26 96.02(11) 6_575 .
N15 Cu1 N12 84.73(11) 6_575 6_575
C3 O2 Cu1 119.9(2) . .
C23 O24 Cu1 126.6(2) . 1_545
C11 N12 Cu1 114.9(2) . 6_576
C13 N12 Cu1 107.0(2) . 6_576
C13 N12 C11 111.4(3) . .
C14 N15 Cu1 108.38(19) . 6_576
C14 N15 C16 113.9(3) . .
C16 N15 Cu1 113.4(2) . 6_576
O2 C3 C5 115.2(3) . .
O4 C3 O2 124.7(3) . .
O4 C3 C5 120.1(3) . .
C6 C5 C3 119.5(3) . .
C10 C5 C3 121.6(3) . .
C10 C5 C6 118.9(3) . .
C7 C6 C5 120.3(3) . .
C8 C7 C6 121.0(3) . .
C7 C8 C9 118.6(3) . .
C7 C8 C11 119.8(3) . .
C9 C8 C11 121.4(3) . .
C8 C9 C10 120.6(3) . .
C5 C10 C9 120.5(3) . .
N12 C11 C8 115.3(3) . .
N12 C13 C14 107.3(3) . .
N15 C14 C13 109.0(3) . .
N15 C16 C17 111.7(3) . .
C18 C17 C16 121.1(3) . .
C18 C17 C22 118.7(3) . .
C22 C17 C16 120.1(3) . .
C17 C18 C19 120.5(3) . .
C20 C19 C18 120.2(3) . .
C19 C20 C23 119.6(3) . .
C21 C20 C19 119.4(3) . .
C21 C20 C23 120.9(3) . .
C20 C21 C22 120.3(3) . .
C21 C22 C17 120.8(3) . .
O24 C23 C20 114.4(3) . .
O25 C23 O24 126.9(3) . .
O25 C23 C20 118.7(3) . .
C28 N29 C30 137.2(8) . .
C28 N29 C31 114.0(7) . .
C30 N29 C31 108.3(8) . .
O27 C28 N29 113.5(7) . .

loop_
_geom_bond_atom_site_label_1
_geom_bond_atom_site_label_2
_geom_bond_distance
_geom_bond_site_symmetry_2
Cu1 O2 1.954(2) .
Cu1 O24 1.940(2) 1_565
Cu1 O26 2.339(3) .
Cu1 N12 2.035(3) 6_575
Cu1 N15 2.028(3) 6_575
O2 C3 1.286(4) .
O4 C3 1.243(4) .
O24 Cu1 1.940(2) 1_545
O24 C23 1.260(4) .
O25 C23 1.238(4) .
N12 Cu1 2.035(3) 6_576
N12 C11 1.481(4) .
N12 C13 1.475(4) .
N15 Cu1 2.027(3) 6_576
N15 C14 1.484(4) .
N15 C16 1.487(4) .
C3 C5 1.497(4) .
C5 C6 1.396(5) .
C5 C10 1.383(5) .
C6 C7 1.386(5) .
C7 C8 1.386(5) .
C8 C9 1.391(5) .
C8 C11 1.512(4) .
C9 C10 1.394(5) .
C13 C14 1.507(5) .
C16 C17 1.510(4) .
C17 C18 1.392(5) .
C17 C22 1.393(5) .
C18 C19 1.395(4) .
C19 C20 1.391(5) .
C20 C21 1.386(5) .
C20 C23 1.519(4) .
C21 C22 1.389(5) .
O27 C28 1.251(9) .
N29 C28 1.303(7) .
N29 C30 1.355(8) .
N29 C31 1.577(10) .

loop_
_geom_hbond_atom_site_label_D
_geom_hbond_atom_site_label_H
_geom_hbond_atom_site_label_A
_geom_hbond_distance_DH
_geom_hbond_distance_HA
_geom_hbond_distance_DA
_geom_hbond_angle_DHA
_geom_hbond_site_symmetry_A
O26 H26A O27 0.89 2.06 2.918(8) 161.9 5_675
O26 H26B O2 0.89 2.09 2.888(4) 149.8 2_655
N12 H12 O25 0.878(19) 2.25(3) 3.032(4) 148(3) 4
N15 H15 O4 0.885(19) 2.07(3) 2.852(4) 147(4) 4_545

loop_
_geom_torsion_atom_site_label_1
_geom_torsion_atom_site_label_2
_geom_torsion_atom_site_label_3
_geom_torsion_atom_site_label_4
_geom_torsion
_geom_torsion_site_symmetry_1
Cu1 O2 C3 O4 0.2(5) .
Cu1 O2 C3 C5 177.2(2) .
Cu1 O24 C23 O25 -2.4(5) 1_545
Cu1 O24 C23 C20 178.0(2) 1_545
Cu1 N12 C11 C8 -176.8(3) 6_576
Cu1 N12 C13 C14 44.6(3) 6_576
Cu1 N15 C14 C13 34.9(3) 6_576
Cu1 N15 C16 C17 166.6(2) 6_576
O2 C3 C5 C6 -25.2(5) .
O2 C3 C5 C10 157.4(4) .
O4 C3 C5 C6 152.0(4) .
O4 C3 C5 C10 -25.5(5) .
O24 Cu1 O2 C3 118.7(3) 1_565
O26 Cu1 O2 C3 -152.1(3) .
N12 Cu1 O2 C3 -57.0(3) 6_575
N12 C13 C14 N15 -53.3(4) .
N15 Cu1 O2 C3 44(3) 6_575
N15 C16 C17 C18 100.2(4) .
N15 C16 C17 C22 -76.9(4) .
C3 C5 C6 C7 -175.7(4) .
C3 C5 C10 C9 179.1(4) .
C5 C6 C7 C8 -3.8(7) .
C6 C5 C10 C9 1.7(6) .
C6 C7 C8 C9 2.2(6) .
C6 C7 C8 C11 -172.7(4) .
C7 C8 C9 C10 1.2(6) .
C7 C8 C11 N12 -131.9(4) .
C8 C9 C10 C5 -3.2(7) .
C9 C8 C11 N12 53.3(5) .
C10 C5 C6 C7 1.8(6) .
C11 N12 C13 C14 170.9(3) .
C11 C8 C9 C10 176.1(4) .
C13 N12 C11 C8 61.2(4) .
C14 N15 C16 C17 -68.8(4) .
C16 N15 C14 C13 -92.4(3) .
C16 C17 C18 C19 -176.7(3) .
C16 C17 C22 C21 175.5(3) .
C17 C18 C19 C20 0.9(5) .
C18 C17 C22 C21 -1.7(5) .
C18 C19 C20 C21 -1.0(5) .
C18 C19 C20 C23 177.6(3) .
C19 C20 C21 C22 -0.2(5) .
C19 C20 C23 O24 27.7(4) .
C19 C20 C23 O25 -151.8(3) .
C20 C21 C22 C17 1.6(5) .
C21 C20 C23 O24 -153.6(3) .
C21 C20 C23 O25 26.8(5) .
C22 C17 C18 C19 0.4(5) .
C23 C20 C21 C22 -178.8(3) .
C30 N29 C28 O27 8.5(13) .
C31 N29 C28 O27 179.0(9) .
